data_2101895
loop_
_publ_author_name
'Harada, J.'
'Ogawa, K.'
'Tomoda, S.'

_publ_section_title
;
 Molecular Motion and Conformational Interconversion of Azobenzenes in
 Crystals as Studied by X-ray Diffraction
;
_journal_issue 4
_journal_name_full 'Acta Crystallographica Section B'
_journal_page_first 662
_journal_page_last 672
_journal_paper_doi 10.1107/S0108768197002772
_journal_volume 53
_journal_year 1997
_chemical_formula_moiety 'C14 H14 N2'
_chemical_formula_sum 'C14 H14 N2'
_chemical_formula_weight 210.28
_chemical_melting_point 325
_chemical_name_systematic '       (E)-3,3'-dimethylazobenzene'
_space_group_IT_number 19
_symmetry_cell_setting orthorhombic
_symmetry_space_group_name_Hall 'P 2ac 2ab'
_symmetry_space_group_name_H-M 'P 21 21 21'
_audit_creation_method SHELXL
_cell_angle_alpha 90.00
_cell_angle_beta 90.00
_cell_angle_gamma 90.00
_cell_formula_units_Z 4
_cell_length_a 11.652(2)
_cell_length_b 13.820(2)
_cell_length_c 7.241(2)
_cell_measurement_reflns_used 25
_cell_measurement_temperature 90
_cell_measurement_theta_max 14.9
_cell_measurement_theta_min 12.4
_cell_volume 1166.0(4)
_computing_cell_refinement MSC/AFC
_computing_data_collection
;
Rigaku AFC6A, MSC/AFC Diffractometer Control Software
;
_computing_data_reduction
;      DIFDAT_ADDREF_SORTRF (Xtal: Stewart, Merom, Holden, Doherty, Hall
                                   Maslen, Spadaccini & Davenport)
;
_computing_molecular_graphics '      ORTEP (Xtal: Davenport, Hall & Dreissig)'
_computing_publication_material 'SHELXL-93 (Sheldrick, 1993)'
_computing_structure_refinement 'SHELXL-93 (Sheldrick, 1993)'
_computing_structure_solution 'GENTAN (Xtal: Hall)'
_diffrn_ambient_temperature 90
_diffrn_measurement_device Rigaku_AFC6A
_diffrn_measurement_method \q/2\q
_diffrn_radiation_monochromator graphite
_diffrn_radiation_source 'fine-focus sealed tube'
_diffrn_radiation_type Mo_K\a
_diffrn_radiation_wavelength .71073
_diffrn_reflns_av_R_equivalents .0000
_diffrn_reflns_av_sigmaI/netI .0515
_diffrn_reflns_limit_h_max 18
_diffrn_reflns_limit_h_min 0
_diffrn_reflns_limit_k_max 22
_diffrn_reflns_limit_k_min 0
_diffrn_reflns_limit_l_max 11
_diffrn_reflns_limit_l_min 0
_diffrn_reflns_number 2912
_diffrn_reflns_theta_max 35.00
_diffrn_reflns_theta_min 2.29
_diffrn_standards_decay_% 0
_diffrn_standards_interval_count 150
_diffrn_standards_number 3
_exptl_absorpt_coefficient_mu .072
_exptl_absorpt_correction_type none
_exptl_crystal_colour red
_exptl_crystal_density_diffrn 1.198
_exptl_crystal_description rectangular
_exptl_crystal_F_000 448
_exptl_crystal_size_max .30
_exptl_crystal_size_mid .30
_exptl_crystal_size_min .25
_refine_diff_density_max .386
_refine_diff_density_min -.297
_refine_ls_abs_structure_details 'Flack H D (1983), Acta Cryst. A39, 876-881'
_refine_ls_abs_structure_Flack 5(4)
_refine_ls_extinction_method none
_refine_ls_goodness_of_fit_all 1.021
_refine_ls_goodness_of_fit_obs 1.083
_refine_ls_hydrogen_treatment refall
_refine_ls_matrix_type full
_refine_ls_number_parameters 201
_refine_ls_number_reflns 2911
_refine_ls_number_restraints 0
_refine_ls_restrained_S_all 1.023
_refine_ls_restrained_S_obs 1.083
_refine_ls_R_factor_all .1072
_refine_ls_R_factor_obs .0464
_refine_ls_shift/esd_max -.004
_refine_ls_shift/esd_mean .000
_refine_ls_structure_factor_coef Fsqd
_refine_ls_weighting_details 'w=1/[\s^2^(Fo^2^)+(0.0792P)^2^+0.0000P] where P=(Fo^2^+2Fc^2^)/3'
_refine_ls_weighting_scheme calc
_refine_ls_wR_factor_all .1377
_refine_ls_wR_factor_obs .1148
_reflns_number_observed 1874
_reflns_number_total 2912
_reflns_observed_criterion >2sigma(I)
_cod_data_source_file oa0007.cif
_cod_data_source_block 390
_cod_depositor_comments
;
The following automatic conversions were performed:

'_refine_ls_weighting_scheme' value 'calc
w=1/[\s^2^(Fo^2^)+(0.0792P)^2^+0.0000P] where P=(Fo^2^+2Fc^2^)/3' was
changed to 'calc'. New tag '_refine_ls_weighting_details' was
created. The value of the new tag was set to
'w=1/[\s^2^(Fo^2^)+(0.0792P)^2^+0.0000P] where P=(Fo^2^+2Fc^2^)/3'.

Automatic conversion script
Id: cif_fix_values 3143 2015-03-26 13:38:13Z robertas 
;
_cod_original_cell_volume 1166.1(4)
_cod_database_code 2101895
_cod_database_fobs_code 2101895

loop_
_symmetry_equiv_pos_as_xyz
'x, y, z'
'-x+1/2, -y, z+1/2'
'x+1/2, -y+1/2, -z'
'-x, y+1/2, -z+1/2'

loop_
_atom_site_aniso_label
_atom_site_aniso_U_11
_atom_site_aniso_U_22
_atom_site_aniso_U_33
_atom_site_aniso_U_12
_atom_site_aniso_U_13
_atom_site_aniso_U_23
N1 .0166(6) .0231(6) .0209(7) .0002(5) .0000(6) .0012(5)
N2 .0160(6) .0227(6) .0202(7) .0015(5) .0000(6) .0010(5)
C1 .0150(7) .0225(7) .0180(7) -.0001(5) -.0012(6) .0004(6)
C2 .0170(7) .0224(7) .0189(8) -.0011(5) -.0005(7) -.0012(6)
C3 .0226(8) .0209(7) .0182(8) .0005(6) -.0034(7) -.0027(6)
C4 .0219(8) .0280(8) .0195(8) .0060(7) .0019(7) -.0024(6)
C5 .0194(9) .0318(9) .0207(9) .0017(7) .0045(7) .0030(7)
C6 .0179(7) .0255(8) .0205(8) -.0005(6) .0026(7) .0040(6)
C7 .0305(10) .0215(8) .0288(10) .0006(7) -.0006(8) -.0026(7)
C8 .0150(7) .0232(7) .0164(7) .0001(6) .0016(6) .0001(6)
C9 .0151(7) .0231(7) .0178(7) -.0013(5) .0003(6) -.0008(6)
C10 .0191(8) .0230(8) .0157(7) .0000(5) -.0001(6) -.0020(6)
C11 .0175(8) .0287(8) .0194(8) .0026(6) .0009(7) -.0020(7)
C12 .0177(8) .0305(9) .0215(9) .0014(6) .0035(7) .0015(7)
C13 .0171(8) .0250(8) .0207(8) -.0004(6) .0024(7) .0035(6)
C14 .0282(9) .0220(8) .0299(10) -.0014(6) .0020(9) -.0025(7)

loop_
_atom_site_label
_atom_site_fract_x
_atom_site_fract_y
_atom_site_fract_z
_atom_site_U_iso_or_equiv
_atom_site_thermal_displace_type
_atom_site_calc_flag
_atom_site_occupancy
_atom_site_type_symbol
N1 .76656(12) .28328(11) .2426(2) .0202(3) Uani d 1 N
N2 .73064(12) .19796(11) .2627(2) .0196(3) Uani d 1 N
C1 .68386(14) .35612(12) .2873(3) .0185(3) Uani d 1 C
C2 .7199(2) .45098(12) .2568(3) .0194(3) Uani d 1 C
C3 .6472(2) .52883(13) .2945(3) .0206(3) Uani d 1 C
C4 .5385(2) .50924(14) .3649(3) .0231(4) Uani d 1 C
C5 .5029(2) .41477(15) .3960(3) .0239(4) Uani d 1 C
C6 .5746(2) .33712(13) .3581(3) .0213(3) Uani d 1 C
C7 .6862(2) .63115(13) .2609(3) .0270(4) Uani d 1 C
C8 .81344(14) .12575(12) .2162(3) .0182(3) Uani d 1 C
C9 .78066(15) .03067(12) .2560(3) .0187(3) Uani d 1 C
C10 .8542(2) -.04664(12) .2182(3) .0193(3) Uani d 1 C
C11 .9609(2) -.02640(14) .1384(3) .0219(3) Uani d 1 C
C12 .9931(2) .06853(15) .0978(3) .0232(4) Uani d 1 C
C13 .9201(2) .14506(13) .1358(3) .0209(3) Uani d 1 C
C14 .8200(2) -.14905(13) .2603(3) .0267(4) Uani d 1 C
H2 .800(2) .4585(15) .210(4) .030(7) Uiso d 1 H
H4 .484(2) .560(2) .384(4) .050(9) Uiso d 1 H
H5 .425(2) .4040(16) .446(4) .027(6) Uiso d 1 H
H6 .548(2) .2703(17) .376(4) .032(7) Uiso d 1 H
H71 .680(3) .669(2) .368(5) .049(8) Uiso d 1 H
H72 .639(3) .665(2) .173(5) .058(9) Uiso d 1 H
H73 .765(3) .633(2) .214(5) .061(10) Uiso d 1 H
H9 .7030(18) .0202(14) .306(4) .018(5) Uiso d 1 H
H11 1.014(2) -.0843(19) .103(4) .032(7) Uiso d 1 H
H12 1.066(2) .0791(18) .034(4) .028(6) Uiso d 1 H
H13 .941(2) .2089(18) .104(3) .026(6) Uiso d 1 H
H141 .858(3) -.179(2) .367(5) .060(9) Uiso d 1 H
H142 .833(3) -.186(2) .150(5) .074(11) Uiso d 1 H
H143 .736(3) -.154(2) .296(5) .066(10) Uiso d 1 H

loop_
_atom_type_symbol
_atom_type_description
_atom_type_scat_dispersion_real
_atom_type_scat_dispersion_imag
_atom_type_scat_source
C C .0033 .0016 'International Tables Vol C Tables 4.2.6.8 and 6.1.1.4'
N N .0061 .0033 'International Tables Vol C Tables 4.2.6.8 and 6.1.1.4'
H H .0000 .0000 'International Tables Vol C Tables 4.2.6.8 and 6.1.1.4'

loop_
_geom_angle_atom_site_label_1
_geom_angle_atom_site_label_2
_geom_angle_atom_site_label_3
_geom_angle
N2 N1 C1 114.13(13)
N1 N2 C8 113.73(13)
C2 C1 C6 120.6(2)
C2 C1 N1 115.02(15)
C6 C1 N1 124.37(15)
C1 C2 C3 120.7(2)
C1 C2 H2 115.7(12)
C3 C2 H2 123.6(12)
C4 C3 C2 118.3(2)
C4 C3 C7 121.1(2)
C2 C3 C7 120.7(2)
C5 C4 C3 120.9(2)
C5 C4 H4 118.0(18)
C3 C4 H4 120.9(18)
C6 C5 C4 121.0(2)
C6 C5 H5 120.6(13)
C4 C5 H5 118.4(13)
C5 C6 C1 118.4(2)
C5 C6 H6 120.5(14)
C1 C6 H6 121.0(15)
C3 C7 H71 111.6(19)
C3 C7 H72 112.8(19)
H71 C7 H72 104(2)
C3 C7 H73 111.6(18)
H71 C7 H73 110(3)
H72 C7 H73 107(3)
C13 C8 C9 120.5(2)
C13 C8 N2 124.4(2)
C9 C8 N2 115.1(2)
C10 C9 C8 120.7(2)
C10 C9 H9 121.5(12)
C8 C9 H9 117.7(12)
C9 C10 C11 118.2(2)
C9 C10 C14 121.2(2)
C11 C10 C14 120.5(2)
C12 C11 C10 120.9(2)
C12 C11 H11 120.8(14)
C10 C11 H11 118.2(14)
C13 C12 C11 120.7(2)
C13 C12 H12 120.9(14)
C11 C12 H12 118.2(14)
C12 C13 C8 118.9(2)
C12 C13 H13 120.7(14)
C8 C13 H13 120.3(14)
C10 C14 H141 116.0(19)
C10 C14 H142 107(2)
H141 C14 H142 111(3)
C10 C14 H143 111.7(17)
H141 C14 H143 102(3)
H142 C14 H143 109(3)

loop_
_geom_bond_atom_site_label_1
_geom_bond_atom_site_label_2
_geom_bond_distance
N1 N2 1.260(2)
N1 C1 1.431(2)
N2 C8 1.428(2)
C1 C2 1.394(2)
C1 C6 1.398(2)
C2 C3 1.396(2)
C2 H2 .99(2)
C3 C4 1.393(3)
C3 C7 1.505(3)
C4 C5 1.388(3)
C4 H4 .95(3)
C5 C6 1.387(3)
C5 H5 .99(3)
C6 H6 .98(2)
C7 H71 .94(3)
C7 H72 .96(3)
C7 H73 .98(3)
C8 C13 1.398(2)
C8 C9 1.398(2)
C9 C10 1.397(2)
C9 H9 .99(2)
C10 C11 1.399(3)
C10 C14 1.502(3)
C11 C12 1.396(3)
C11 H11 1.04(2)
C12 C13 1.385(3)
C12 H12 .98(3)
C13 H13 .94(2)
C14 H141 .98(3)
C14 H142 .96(4)
C14 H143 1.01(3)

loop_
_geom_torsion_atom_site_label_1
_geom_torsion_atom_site_label_2
_geom_torsion_atom_site_label_3
_geom_torsion_atom_site_label_4
_geom_torsion
C1 N1 N2 C8 179.5(2)
N2 N1 C1 C2 -176.8(2)
N2 N1 C1 C6 3.8(3)
C6 C1 C2 C3 -.7(3)
N1 C1 C2 C3 179.9(2)
C1 C2 C3 C4 .7(3)
C1 C2 C3 C7 -179.8(2)
C2 C3 C4 C5 -.4(3)
C7 C3 C4 C5 -179.9(2)
C3 C4 C5 C6 .1(3)
C4 C5 C6 C1 -.1(3)
C2 C1 C6 C5 .4(3)
N1 C1 C6 C5 179.8(2)
N1 N2 C8 C13 -7.0(3)
N1 N2 C8 C9 173.3(2)
C13 C8 C9 C10 .7(3)
N2 C8 C9 C10 -179.7(2)
C8 C9 C10 C11 -.4(3)
C8 C9 C10 C14 180.0(2)
C9 C10 C11 C12 .0(3)
C14 C10 C11 C12 179.6(2)
C10 C11 C12 C13 .1(3)
C11 C12 C13 C8 .2(3)
C9 C8 C13 C12 -.6(3)
N2 C8 C13 C12 179.8(2)

loop_
_cod_related_entry_id
_cod_related_entry_database
_cod_related_entry_code
1 ChemSpider 11007
